data_4127288
loop_
_publ_author_name
'Yu, Mei-Hui'
'Space, Brian'
'Franz, Douglas'
'Zhou, Wei'
'He, Chaohui'
'Li, Libo'
'Krishna, Rajamani'
'Chang, Ze'
'Li, Wei'
'Hu, Tong-Liang'
'Bu, Xian-He'

_publ_section_title
;
 Enhanced Gas Uptake in a Microporous Metal-Organic Framework <i>via</i> a
 Sorbate Induced-Fit Mechanism.
;
_journal_name_full 'Journal of the American Chemical Society'
_journal_paper_doi 10.1021/jacs.9b07807
_journal_year 2019
_chemical_formula_moiety 'C13 H6 Cu F N O4'
_chemical_formula_sum 'C13 H6 Cu F N O4'
_chemical_formula_weight 322.74
_space_group_crystal_system monoclinic
_space_group_IT_number 14
_space_group_name_Hall '-P 2ybc'
_space_group_name_H-M_alt 'P 1 21/c 1'
_symmetry_space_group_name_Hall '-P 2ybc'
_symmetry_space_group_name_H-M 'P 1 21/c 1'
_atom_sites_solution_hydrogens geom
_atom_sites_solution_primary direct
_audit_creation_date 2018-11-23
_audit_creation_method
;
Olex2 1.2
(compiled 2018.05.29 svn.r3508 for OlexSys, GUI svn.r5506)
;
_cell_angle_alpha 90
_cell_angle_beta 106.838(3)
_cell_angle_gamma 90
_cell_formula_units_Z 4
_cell_length_a 10.4862(2)
_cell_length_b 10.5374(3)
_cell_length_c 15.0449(4)
_cell_measurement_reflns_used 2326
_cell_measurement_temperature 298.00(10)
_cell_measurement_theta_max 73.6110
_cell_measurement_theta_min 5.1810
_cell_volume 1591.15(7)
_computing_cell_refinement 'CrysAlisPro 1.171.39.9d (Rigaku OD, 2015)'
_computing_data_collection 'CrysAlisPro 1.171.39.9d (Rigaku OD, 2015)'
_computing_data_reduction 'CrysAlisPro 1.171.39.9d (Rigaku OD, 2015)'
_computing_molecular_graphics 'Olex2 (Dolomanov et al., 2009)'
_computing_publication_material 'Olex2 (Dolomanov et al., 2009)'
_computing_structure_refinement 'ShelXL (Sheldrick, 2015)'
_computing_structure_solution 'ShelXT (Sheldrick, 2015)'
_diffrn_ambient_environment air
_diffrn_ambient_temperature 298.00(10)
_diffrn_detector 'CCD plate'
_diffrn_measured_fraction_theta_full 0.992
_diffrn_measured_fraction_theta_max 0.992
_diffrn_measurement_details
;
List of Runs (angles in degrees, time in seconds):

  # Type    Start    End  Width  t~exp~   \w     \q     \k     \f   Frames
--------------------------------------------------------------------------
  1  \w    -11.00  48.00   0.50    0.50    --    0.00  77.00-120.00  118
  2  \w    -30.00  29.00   0.50    0.50    --    0.00  82.00   0.00  118
  3  \w     64.00 185.00   0.50    0.50    --   95.20  15.00 -30.00  242
  4  \w    141.00 185.00   0.50    0.50    --   95.20  15.00 -90.00   88
  5  \w     62.00 125.00   0.50    0.50    --   95.20  15.00 -90.00  126
  6  \w     28.00 128.00   0.50    0.50    --   95.20 -82.00  90.00  200
  7  \w      6.00 117.00   0.50    0.50    --   95.20 -30.00 120.00  222
;
_diffrn_measurement_device 'four-circle diffractometer'
_diffrn_measurement_device_type 'XtaLAB Pro: Kappa single'
_diffrn_measurement_method '\w scans'
_diffrn_orient_matrix_type 'CrysAlisPro convention (1999,Acta A55,543-557)'
_diffrn_orient_matrix_UB_11 0.0123890000
_diffrn_orient_matrix_UB_12 -0.0373787000
_diffrn_orient_matrix_UB_13 -0.0961581000
_diffrn_orient_matrix_UB_21 -0.1419769000
_diffrn_orient_matrix_UB_22 0.0498404000
_diffrn_orient_matrix_UB_23 -0.0458750000
_diffrn_orient_matrix_UB_31 0.0569772000
_diffrn_orient_matrix_UB_32 0.1322400000
_diffrn_orient_matrix_UB_33 -0.0099331000
_diffrn_radiation_monochromator graphite
_diffrn_radiation_probe x-ray
_diffrn_radiation_type CuK\a
_diffrn_radiation_wavelength 1.54184
_diffrn_reflns_av_R_equivalents 0.0324
_diffrn_reflns_av_unetI/netI 0.0472
_diffrn_reflns_Laue_measured_fraction_full 0.992
_diffrn_reflns_Laue_measured_fraction_max 0.992
_diffrn_reflns_limit_h_max 9
_diffrn_reflns_limit_h_min -12
_diffrn_reflns_limit_k_max 12
_diffrn_reflns_limit_k_min -8
_diffrn_reflns_limit_l_max 17
_diffrn_reflns_limit_l_min -17
_diffrn_reflns_number 6370
_diffrn_reflns_point_group_measured_fraction_full 0.992
_diffrn_reflns_point_group_measured_fraction_max 0.992
_diffrn_reflns_theta_full 67.057
_diffrn_reflns_theta_max 67.057
_diffrn_reflns_theta_min 4.405
_diffrn_source 'fine-focus sealed X-ray tube'
_diffrn_source_type 'Enhance (Cu) X-ray Source'
_exptl_absorpt_coefficient_mu 2.144
_exptl_absorpt_correction_T_max 1.00000
_exptl_absorpt_correction_T_min 0.91676
_exptl_absorpt_correction_type multi-scan
_exptl_absorpt_process_details
;
CrysAlisPro 1.171.39.9d (Rigaku Oxford Diffraction, 2015)
Empirical absorption correction using spherical harmonics,
 implemented in SCALE3 ABSPACK scaling algorithm.
;
_exptl_crystal_colour blue
_exptl_crystal_density_diffrn 1.347
_exptl_crystal_description rhombus
_exptl_crystal_F_000 644
_exptl_crystal_size_max 0.06
_exptl_crystal_size_mid 0.04
_exptl_crystal_size_min 0.03
_refine_diff_density_max 0.303
_refine_diff_density_min -0.408
_refine_diff_density_rms 0.066
_refine_ls_extinction_method none
_refine_ls_goodness_of_fit_ref 1.044
_refine_ls_hydrogen_treatment constr
_refine_ls_matrix_type full
_refine_ls_number_parameters 181
_refine_ls_number_reflns 2816
_refine_ls_number_restraints 0
_refine_ls_restrained_S_all 1.044
_refine_ls_R_factor_all 0.0544
_refine_ls_R_factor_gt 0.0407
_refine_ls_shift/su_max 0.000
_refine_ls_shift/su_mean 0.000
_refine_ls_structure_factor_coef Fsqd
_refine_ls_weighting_details 'w=1/[\s^2^(Fo^2^)+(0.0481P)^2^+1.0968P] where P=(Fo^2^+2Fc^2^)/3'
_refine_ls_weighting_scheme calc
_refine_ls_wR_factor_gt 0.1014
_refine_ls_wR_factor_ref 0.1070
_reflns_Friedel_coverage 0.000
_reflns_number_gt 2263
_reflns_number_total 2816
_reflns_threshold_expression 'I > 2\s(I)'
_cod_data_source_file NKU-FlexMOF-1a.cif
_cod_data_source_block NKU-FlexMOF-1a
_cod_original_cell_volume 1591.15(8)
_cod_database_code 4127288
_shelx_shelxl_version_number 2014/7
_shelx_space_group_comment
;
The symmetry employed for this shelxl refinement is uniquely defined
by the following loop, which should always be used as a source of
symmetry information in preference to the above space-group names.
They are only intended as comments.
;
_shelx_estimated_absorpt_t_max 0.938
_shelx_estimated_absorpt_t_min 0.882
_reflns_odcompleteness_completeness 99.04
_reflns_odcompleteness_iscentric 1
_reflns_odcompleteness_theta 66.97
_olex2_refinement_description
;
1. Fixed Uiso
 At 1.2 times of:
  All C(H) groups
2.a Aromatic/amide H refined with riding coordinates:
 C00B(H00B), C00E(H00E), C00G(H00G), C00H(H00H), C00I(H00I), C00J(H00J)
;
_olex2_submission_special_instructions 'No special instructions were received'
_oxdiff_exptl_absorpt_empirical_details
;
Empirical correction (ABSPACK) includes:
- Absorption correction using spherical harmonics
- Frame scaling
- Detector area scaling
;
_oxdiff_exptl_absorpt_empirical_full_max 1.135
_oxdiff_exptl_absorpt_empirical_full_min 0.917

loop_
_space_group_symop_operation_xyz
'x, y, z'
'-x, y+1/2, -z+1/2'
'-x, -y, -z'
'x, -y-1/2, z-1/2'

loop_
_atom_site_label
_atom_site_type_symbol
_atom_site_fract_x
_atom_site_fract_y
_atom_site_fract_z
_atom_site_U_iso_or_equiv
_atom_site_adp_type
_atom_site_occupancy
_atom_site_site_symmetry_order
_atom_site_calc_flag
_atom_site_refinement_flags_posn
Cu01 Cu 0.90786(4) 1.08840(4) 0.48869(3) 0.02491(15) Uani 1 1 d .
O002 O 0.9771(2) 0.6394(2) 0.88807(15) 0.0383(6) Uani 1 1 d .
O003 O 0.8172(2) 0.4936(2) 0.87078(15) 0.0386(6) Uani 1 1 d .
O004 O 0.9703(2) 0.8301(2) 0.57243(17) 0.0403(6) Uani 1 1 d .
O005 O 0.8073(2) 0.9746(2) 0.54676(16) 0.0404(6) Uani 1 1 d .
N006 N 0.2215(2) 0.7470(3) 0.53402(19) 0.0337(6) Uani 1 1 d .
F007 F 0.1961(3) 0.4116(2) 0.5514(3) 0.1019(12) Uani 1 1 d .
C008 C 0.8688(3) 0.5887(3) 0.8450(2) 0.0304(7) Uani 1 1 d .
C009 C 0.8607(3) 0.8713(3) 0.5778(2) 0.0323(7) Uani 1 1 d .
C00A C 0.7883(3) 0.7876(3) 0.6275(2) 0.0326(8) Uani 1 1 d .
C00B C 0.8590(3) 0.7268(3) 0.7085(2) 0.0339(8) Uani 1 1 d .
H00B H 0.9503 0.7398 0.7321 0.041 Uiso 1 1 calc R
C00C C 0.4408(3) 0.6611(3) 0.5967(2) 0.0332(8) Uani 1 1 d .
C00D C 0.5870(3) 0.6839(3) 0.6355(2) 0.0327(7) Uani 1 1 d .
C00E C 0.6510(3) 0.7681(3) 0.5921(2) 0.0351(8) Uani 1 1 d .
H00E H 0.6026 0.8117 0.5393 0.042 Uiso 1 1 calc R
C00F C 0.7947(3) 0.6474(3) 0.7539(2) 0.0320(7) Uani 1 1 d .
C00G C 0.6591(3) 0.6239(3) 0.7168(2) 0.0333(8) Uani 1 1 d .
H00G H 0.6166 0.5677 0.7465 0.040 Uiso 1 1 calc R
C00H C 0.3537(3) 0.7607(3) 0.5670(2) 0.0331(7) Uani 1 1 d .
H00H H 0.3889 0.8422 0.5702 0.040 Uiso 1 1 calc R
C00I C 0.1708(3) 0.6309(4) 0.5289(3) 0.0474(10) Uani 1 1 d .
H00I H 0.0793 0.6194 0.5053 0.057 Uiso 1 1 calc R
C00J C 0.3872(3) 0.5407(4) 0.5919(3) 0.0516(11) Uani 1 1 d .
H00J H 0.4413 0.4701 0.6113 0.062 Uiso 1 1 calc R
C00K C 0.2510(4) 0.5287(4) 0.5577(3) 0.0563(11) Uani 1 1 d .

loop_
_atom_site_aniso_label
_atom_site_aniso_U_11
_atom_site_aniso_U_22
_atom_site_aniso_U_33
_atom_site_aniso_U_23
_atom_site_aniso_U_13
_atom_site_aniso_U_12
Cu01 0.0149(2) 0.0328(3) 0.0245(2) 0.00036(19) 0.00181(16) 0.00063(19)
O002 0.0262(11) 0.0497(15) 0.0322(12) 0.0114(11) -0.0025(9) -0.0055(11)
O003 0.0275(11) 0.0479(15) 0.0337(12) 0.0124(11) -0.0019(10) -0.0041(11)
O004 0.0252(12) 0.0479(15) 0.0500(14) 0.0128(12) 0.0146(10) -0.0010(11)
O005 0.0242(11) 0.0481(15) 0.0504(14) 0.0146(12) 0.0132(10) 0.0015(11)
N006 0.0176(12) 0.0362(16) 0.0426(16) 0.0013(13) 0.0015(11) 0.0021(12)
F007 0.0442(15) 0.0400(15) 0.205(4) 0.0035(18) 0.0095(18) -0.0117(12)
C008 0.0226(15) 0.0408(19) 0.0274(16) 0.0046(14) 0.0067(12) 0.0048(15)
C009 0.0235(15) 0.044(2) 0.0264(15) 0.0063(14) 0.0017(13) -0.0038(15)
C00A 0.0193(15) 0.045(2) 0.0320(16) 0.0079(15) 0.0048(13) -0.0011(14)
C00B 0.0167(14) 0.049(2) 0.0330(17) 0.0063(15) 0.0031(12) -0.0024(14)
C00C 0.0171(15) 0.040(2) 0.0389(18) 0.0079(15) 0.0016(13) 0.0002(14)
C00D 0.0171(15) 0.042(2) 0.0346(17) 0.0073(15) 0.0014(12) -0.0001(14)
C00E 0.0195(15) 0.050(2) 0.0329(17) 0.0126(15) 0.0024(13) 0.0006(15)
C00F 0.0230(15) 0.043(2) 0.0278(16) 0.0072(14) 0.0037(12) 0.0027(14)
C00G 0.0198(15) 0.044(2) 0.0356(17) 0.0120(15) 0.0072(13) 0.0006(14)
C00H 0.0208(15) 0.0380(19) 0.0377(18) 0.0021(15) 0.0038(13) -0.0028(14)
C00I 0.0171(16) 0.043(2) 0.075(3) -0.0049(19) 0.0025(16) -0.0037(15)
C00J 0.0266(18) 0.039(2) 0.082(3) 0.010(2) 0.0038(19) 0.0056(16)
C00K 0.0280(18) 0.035(2) 0.098(3) -0.003(2) 0.006(2) -0.0050(17)

loop_
_atom_type_symbol
_atom_type_description
_atom_type_scat_dispersion_real
_atom_type_scat_dispersion_imag
_atom_type_scat_source
C C 0.0181 0.0091 'International Tables Vol C Tables 4.2.6.8 and 6.1.1.4'
H H 0.0000 0.0000 'International Tables Vol C Tables 4.2.6.8 and 6.1.1.4'
Cu Cu -1.9646 0.5888 'International Tables Vol C Tables 4.2.6.8 and 6.1.1.4'
F F 0.0727 0.0534 'International Tables Vol C Tables 4.2.6.8 and 6.1.1.4'
N N 0.0311 0.0180 'International Tables Vol C Tables 4.2.6.8 and 6.1.1.4'
O O 0.0492 0.0322 'International Tables Vol C Tables 4.2.6.8 and 6.1.1.4'

loop_
_geom_angle_atom_site_label_1
_geom_angle_atom_site_label_2
_geom_angle_atom_site_label_3
_geom_angle
_geom_angle_site_symmetry_1
_geom_angle_site_symmetry_3
O002 Cu01 Cu01 81.11(7) 2_756 3_776
O002 Cu01 O004 91.00(10) 2_756 3_776
O002 Cu01 N006 96.56(10) 2_756 3_676
O003 Cu01 Cu01 87.16(7) 4_575 3_776
O003 Cu01 O002 168.10(10) 4_575 2_756
O003 Cu01 O004 88.84(10) 4_575 3_776
O003 Cu01 O005 87.20(10) 4_575 .
O003 Cu01 N006 95.34(10) 4_575 3_676
O004 Cu01 Cu01 79.54(7) 3_776 3_776
O004 Cu01 N006 92.19(10) 3_776 3_676
O005 Cu01 Cu01 88.78(7) . 3_776
O005 Cu01 O002 90.52(10) . 2_756
O005 Cu01 O004 167.84(10) . 3_776
O005 Cu01 N006 99.62(10) . 3_676
N006 Cu01 Cu01 171.33(8) 3_676 3_776
C008 O002 Cu01 125.9(2) . 2_746
C008 O003 Cu01 119.62(19) . 4_576
C009 O004 Cu01 127.5(2) . 3_776
C009 O005 Cu01 117.3(2) . .
C00H N006 Cu01 120.4(2) . 3_676
C00I N006 Cu01 120.5(2) . 3_676
C00I N006 C00H 118.4(3) . .
O002 C008 O003 126.1(3) . .
O002 C008 C00F 116.7(3) . .
O003 C008 C00F 117.2(3) . .
O004 C009 C00A 115.8(3) . .
O005 C009 O004 126.7(3) . .
O005 C009 C00A 117.5(3) . .
C00B C00A C009 119.4(3) . .
C00B C00A C00E 119.8(3) . .
C00E C00A C009 120.7(3) . .
C00A C00B H00B 119.9 . .
C00F C00B C00A 120.3(3) . .
C00F C00B H00B 119.9 . .
C00H C00C C00D 120.9(3) . .
C00H C00C C00J 117.5(3) . .
C00J C00C C00D 121.6(3) . .
C00E C00D C00C 120.1(3) . .
C00E C00D C00G 119.5(3) . .
C00G C00D C00C 120.5(3) . .
C00A C00E H00E 120.0 . .
C00D C00E C00A 120.0(3) . .
C00D C00E H00E 120.0 . .
C00B C00F C008 120.5(3) . .
C00B C00F C00G 120.0(3) . .
C00G C00F C008 119.5(3) . .
C00D C00G C00F 120.4(3) . .
C00D C00G H00G 119.8 . .
C00F C00G H00G 119.8 . .
N006 C00H C00C 123.8(3) . .
N006 C00H H00H 118.1 . .
C00C C00H H00H 118.1 . .
N006 C00I H00I 119.6 . .
N006 C00I C00K 120.8(3) . .
C00K C00I H00I 119.6 . .
C00C C00J H00J 121.1 . .
C00K C00J C00C 117.8(3) . .
C00K C00J H00J 121.1 . .
F007 C00K C00I 119.3(3) . .
F007 C00K C00J 119.0(3) . .
C00I C00K C00J 121.8(4) . .

loop_
_geom_bond_atom_site_label_1
_geom_bond_atom_site_label_2
_geom_bond_distance
_geom_bond_site_symmetry_2
Cu01 Cu01 2.6344(8) 3_776
Cu01 O002 1.971(2) 2_756
Cu01 O003 1.954(2) 4_575
Cu01 O004 1.974(2) 3_776
Cu01 O005 1.961(2) .
Cu01 N006 2.167(3) 3_676
O002 Cu01 1.971(2) 2_746
O002 C008 1.253(4) .
O003 Cu01 1.954(2) 4_576
O003 C008 1.253(4) .
O004 Cu01 1.974(2) 3_776
O004 C009 1.253(4) .
O005 C009 1.251(4) .
N006 Cu01 2.167(3) 3_676
N006 C00H 1.339(4) .
N006 C00I 1.327(5) .
F007 C00K 1.354(4) .
C008 C00F 1.499(4) .
C009 C00A 1.498(4) .
C00A C00B 1.385(4) .
C00A C00E 1.398(4) .
C00B H00B 0.9300 .
C00B C00F 1.375(4) .
C00C C00D 1.493(4) .
C00C C00H 1.378(4) .
C00C C00J 1.381(5) .
C00D C00E 1.386(4) .
C00D C00G 1.390(4) .
C00E H00E 0.9300 .
C00F C00G 1.391(4) .
C00G H00G 0.9300 .
C00H H00H 0.9300 .
C00I H00I 0.9300 .
C00I C00K 1.358(5) .
C00J H00J 0.9300 .
C00J C00K 1.376(5) .

loop_
_geom_torsion_atom_site_label_1
_geom_torsion_atom_site_label_2
_geom_torsion_atom_site_label_3
_geom_torsion_atom_site_label_4
_geom_torsion
_geom_torsion_site_symmetry_1
Cu01 O002 C008 O003 -3.2(5) 2_746
Cu01 O002 C008 C00F 177.2(2) 2_746
Cu01 O003 C008 O002 0.3(5) 4_576
Cu01 O003 C008 C00F 179.9(2) 4_576
Cu01 O004 C009 O005 -1.6(5) 3_776
Cu01 O004 C009 C00A 179.1(2) 3_776
Cu01 O005 C009 O004 -3.0(5) .
Cu01 O005 C009 C00A 176.2(2) .
Cu01 N006 C00H C00C 169.7(3) 3_676
Cu01 N006 C00I C00K -169.1(3) 3_676
O002 C008 C00F C00B 18.1(5) .
O002 C008 C00F C00G -160.0(3) .
O003 C008 C00F C00B -161.6(3) .
O003 C008 C00F C00G 20.3(5) .
O004 C009 C00A C00B 41.7(5) .
O004 C009 C00A C00E -136.9(3) .
O005 C009 C00A C00B -137.6(3) .
O005 C009 C00A C00E 43.8(5) .
N006 C00I C00K F007 -179.9(4) .
N006 C00I C00K C00J -0.8(7) .
C008 C00F C00G C00D 175.8(3) .
C009 C00A C00B C00F -178.5(3) .
C009 C00A C00E C00D 175.7(3) .
C00A C00B C00F C008 -175.6(3) .
C00A C00B C00F C00G 2.5(5) .
C00B C00A C00E C00D -2.9(5) .
C00B C00F C00G C00D -2.3(5) .
C00C C00D C00E C00A -178.8(3) .
C00C C00D C00G C00F -178.6(3) .
C00C C00J C00K F007 179.3(4) .
C00C C00J C00K C00I 0.2(7) .
C00D C00C C00H N006 -178.1(3) .
C00D C00C C00J C00K 178.1(4) .
C00E C00A C00B C00F 0.1(5) .
C00E C00D C00G C00F -0.4(5) .
C00G C00D C00E C00A 3.0(5) .
C00H N006 C00I C00K 0.9(6) .
C00H C00C C00D C00E -44.4(5) .
C00H C00C C00D C00G 133.8(4) .
C00H C00C C00J C00K 0.3(6) .
C00I N006 C00H C00C -0.4(5) .
C00J C00C C00D C00E 137.9(4) .
C00J C00C C00D C00G -43.9(5) .
C00J C00C C00H N006 -0.2(5) .
